data_7122748
loop_
_publ_author_name
'Hayashi, Daiki'
'Yoshinari, Nobuto'
'Konno, Takumi'

_publ_section_title
;
 Conversion of 12-Membered D3- and L3-CoIII3CdII3 Metallorings into a
 24-Membered D3L3-CoIII6CdII6 Metalloring
;
_journal_name_full 'Chemical Communications'
_journal_paper_doi 10.1039/C8CC09121H
_journal_year 2018
_chemical_formula_moiety 'C48 H80 Cd2 Co4 N8 O16 S8, 10(O)'
_chemical_formula_sum 'C48 H80 Cd2 Co4 N8 O26 S8'
_chemical_formula_weight 1902.20
_space_group_crystal_system monoclinic
_space_group_IT_number 14
_space_group_name_Hall '-P 2yn'
_space_group_name_H-M_alt 'P 1 21/n 1'
_symmetry_space_group_name_Hall '-P 2yn'
_symmetry_space_group_name_H-M 'P 1 21/n 1'
_atom_sites_solution_hydrogens geom
_audit_creation_method SHELXL-2014/7
_audit_update_record
;
2018-11-16 deposited with the CCDC.
2018-12-17 downloaded from the CCDC.
;
_cell_angle_alpha 90
_cell_angle_beta 99.087(7)
_cell_angle_gamma 90
_cell_formula_units_Z 2
_cell_length_a 14.7082(11)
_cell_length_b 15.4846(12)
_cell_length_c 15.6106(12)
_cell_measurement_reflns_used 2270
_cell_measurement_temperature 200(2)
_cell_measurement_theta_max 27.27
_cell_measurement_theta_min 4.76
_cell_volume 3510.7(5)
_computing_cell_refinement 'RAPID AUTO'
_computing_data_collection 'RAPID AUTO (Rigaku, ????)'
_computing_data_reduction 'RAPID AUTO'
_computing_molecular_graphics 'Mercury 3.10'
_computing_structure_refinement 'SHELXL-2014/7 (Sheldrick, 2014)'
_computing_structure_solution 'SHELXS97 (Sheldrick, 2008)'
_diffrn_ambient_temperature 200(2)
_diffrn_detector_area_resol_mean 10.000
_diffrn_measured_fraction_theta_full 0.998
_diffrn_measured_fraction_theta_max 0.995
_diffrn_measurement_device_type 'Rigaku R-AXIS VII'
_diffrn_measurement_method \w
_diffrn_radiation_type MoK\a
_diffrn_radiation_wavelength 0.71069
_diffrn_reflns_av_R_equivalents 0.0542
_diffrn_reflns_av_unetI/netI 0.0556
_diffrn_reflns_Laue_measured_fraction_full 0.998
_diffrn_reflns_Laue_measured_fraction_max 0.995
_diffrn_reflns_limit_h_max 19
_diffrn_reflns_limit_h_min -19
_diffrn_reflns_limit_k_max 20
_diffrn_reflns_limit_k_min -20
_diffrn_reflns_limit_l_max 19
_diffrn_reflns_limit_l_min -20
_diffrn_reflns_number 27089
_diffrn_reflns_point_group_measured_fraction_full 0.998
_diffrn_reflns_point_group_measured_fraction_max 0.995
_diffrn_reflns_theta_full 25.240
_diffrn_reflns_theta_max 27.593
_diffrn_reflns_theta_min 3.084
_diffrn_source 'Rigaku FR-E SuperBright'
_exptl_absorpt_coefficient_mu 1.838
_exptl_absorpt_correction_T_max 1.0000
_exptl_absorpt_correction_T_min 0.7809
_exptl_absorpt_correction_type multi-scan
_exptl_absorpt_process_details 'ABSCOR (Rigaku, 1995)'
_exptl_crystal_colour green
_exptl_crystal_density_diffrn 1.799
_exptl_crystal_description block
_exptl_crystal_F_000 1928
_exptl_crystal_size_max 0.150
_exptl_crystal_size_mid 0.050
_exptl_crystal_size_min 0.030
_refine_diff_density_max 0.888
_refine_diff_density_min -0.900
_refine_diff_density_rms 0.119
_refine_ls_extinction_method none
_refine_ls_goodness_of_fit_ref 1.127
_refine_ls_hydrogen_treatment constr
_refine_ls_matrix_type full
_refine_ls_number_parameters 635
_refine_ls_number_reflns 8102
_refine_ls_number_restraints 3
_refine_ls_restrained_S_all 1.127
_refine_ls_R_factor_all 0.0832
_refine_ls_R_factor_gt 0.0588
_refine_ls_shift/su_max 0.001
_refine_ls_shift/su_mean 0.000
_refine_ls_structure_factor_coef Fsqd
_refine_ls_weighting_details 'w=1/[\s^2^(Fo^2^)+(0.0656P)^2^+6.5900P] where P=(Fo^2^+2Fc^2^)/3'
_refine_ls_weighting_scheme calc
_refine_ls_wR_factor_gt 0.1361
_refine_ls_wR_factor_ref 0.1498
_reflns_Friedel_coverage 0.000
_reflns_number_gt 6405
_reflns_number_total 8102
_reflns_threshold_expression 'I > 2\s(I)'
_cod_data_source_file c8cc09121h2.cif
_cod_data_source_block D2L2-3
_cod_database_code 7122748
_shelx_shelxl_version_number 2014/7
_shelx_space_group_comment
;
The symmetry employed for this shelxl refinement is uniquely defined
by the following loop, which should always be used as a source of
symmetry information in preference to the above space-group names.
They are only intended as comments.
;
_shelx_estimated_absorpt_t_min 0.770
_shelx_estimated_absorpt_t_max 0.947

loop_
_space_group_symop_operation_xyz
'x, y, z'
'-x+1/2, y+1/2, -z+1/2'
'-x, -y, -z'
'x-1/2, -y-1/2, z-1/2'

loop_
_atom_site_label
_atom_site_type_symbol
_atom_site_fract_x
_atom_site_fract_y
_atom_site_fract_z
_atom_site_U_iso_or_equiv
_atom_site_adp_type
_atom_site_occupancy
_atom_site_site_symmetry_order
_atom_site_calc_flag
_atom_site_refinement_flags_posn
_atom_site_refinement_flags_adp
_atom_site_refinement_flags_occupancy
_atom_site_disorder_assembly
_atom_site_disorder_group
Cd1A Cd 0.19754(3) 0.51927(3) 0.53280(2) 0.02768(13) Uani 0.9 1 d . . P A 1
Co1A Co 0.03447(4) 0.65620(4) 0.62721(4) 0.01410(15) Uani 0.9 1 d . . P A 1
Co2A Co 0.35763(4) 0.66063(4) 0.44332(4) 0.01309(15) Uani 0.9 1 d . . P A 1
S1A S -0.09757(10) 0.61924(9) 0.54055(9) 0.0340(3) Uani 0.9 1 d . . P A 1
S2A S 0.10270(8) 0.52651(7) 0.65234(7) 0.0171(2) Uani 0.9 1 d . . P A 1
S3A S 0.28947(8) 0.53170(7) 0.41053(7) 0.0162(2) Uani 0.9 1 d . . P A 1
S4A S 0.48971(8) 0.61859(8) 0.52682(8) 0.0221(3) Uani 0.9 1 d . . P A 1
O1A O 0.0934(2) 0.6755(2) 0.5274(2) 0.0189(7) Uani 0.9 1 d . . P A 1
O2A O 0.0863(2) 0.7664(2) 0.4155(2) 0.0260(8) Uani 0.9 1 d . . P A 1
O3A O -0.0220(2) 0.6438(2) 0.7295(2) 0.0198(7) Uani 0.9 1 d . . P A 1
O4A O 0.0163(3) 0.6282(2) 0.8726(2) 0.0297(8) Uani 0.9 1 d . . P A 1
O5A O 0.4094(2) 0.65525(19) 0.3369(2) 0.0176(7) Uani 0.9 1 d . . P A 1
O6A O 0.3629(2) 0.6447(2) 0.1941(2) 0.0284(8) Uani 0.9 1 d . . P A 1
O7A O 0.3012(2) 0.6707(2) 0.5456(2) 0.0164(6) Uani 0.9 1 d . . P A 1
O8A O 0.3077(2) 0.7533(2) 0.6628(2) 0.0264(8) Uani 0.9 1 d . . P A 1
O9A O 0.3248(3) 0.4269(3) 0.5873(2) 0.0364(9) Uani 0.9 1 d . . P A 1
N1A N -0.0075(3) 0.7744(2) 0.6062(2) 0.0176(8) Uani 0.9 1 d . . P A 1
H1A H -0.0645 0.7853 0.6320 0.021 Uiso 0.9 1 calc R U P A 1
N2A N 0.1361(3) 0.7029(2) 0.7105(2) 0.0172(8) Uani 0.9 1 d . . P A 1
H2A H 0.1954 0.7001 0.6870 0.021 Uiso 0.9 1 calc R U P A 1
N3A N 0.2533(3) 0.7109(3) 0.3659(3) 0.0157(9) Uani 0.9 1 d . . P A 1
H3A H 0.1955 0.7056 0.3917 0.019 Uiso 0.9 1 calc R U P A 1
N4A N 0.3971(3) 0.7784(2) 0.4713(2) 0.0164(8) Uani 0.9 1 d . . P A 1
H4A H 0.4531 0.7926 0.4452 0.020 Uiso 0.9 1 calc R U P A 1
C1A C -0.1130(3) 0.7217(3) 0.4771(3) 0.0211(10) Uani 0.9 1 d . . P A 1
C2A C -0.0275(3) 0.7777(3) 0.5100(3) 0.0184(9) Uani 0.9 1 d . . P A 1
H5A H -0.0374 0.8387 0.4894 0.022 Uiso 0.9 1 calc R U P A 1
C3A C 0.0576(3) 0.7390(3) 0.4794(3) 0.0178(9) Uani 0.9 1 d . . P A 1
C4A C -0.1225(3) 0.7053(3) 0.3798(3) 0.0242(10) Uani 0.9 1 d . . P A 1
H6A H -0.0670 0.6763 0.3668 0.036 Uiso 0.9 1 calc R U P A 1
H7A H -0.1763 0.6685 0.3613 0.036 Uiso 0.9 1 calc R U P A 1
H8A H -0.1304 0.7604 0.3487 0.036 Uiso 0.9 1 calc R U P A 1
C5A C -0.2002(4) 0.7670(4) 0.4965(4) 0.0384(14) Uani 0.9 1 d . . P A 1
H9A H -0.1946 0.7779 0.5590 0.058 Uiso 0.9 1 calc R U P A 1
H10A H -0.2080 0.8220 0.4652 0.058 Uiso 0.9 1 calc R U P A 1
H11A H -0.2538 0.7301 0.4779 0.058 Uiso 0.9 1 calc R U P A 1
C6A C 0.1720(3) 0.5538(3) 0.7605(3) 0.0185(9) Uani 0.9 1 d . . P A 1
C7A C 0.1369(3) 0.6429(3) 0.7853(3) 0.0210(10) Uani 0.9 1 d . . P A 1
H12A H 0.1768 0.6662 0.8381 0.025 Uiso 0.9 1 calc R U P A 1
C8A C 0.0373(4) 0.6377(3) 0.7997(4) 0.0203(11) Uani 0.9 1 d . . P A 1
C9A C 0.1525(4) 0.4833(3) 0.8243(3) 0.0311(12) Uani 0.9 1 d . . P A 1
H13A H 0.0864 0.4819 0.8272 0.047 Uiso 0.9 1 calc R U P A 1
H14A H 0.1718 0.4271 0.8045 0.047 Uiso 0.9 1 calc R U P A 1
H15A H 0.1869 0.4958 0.8820 0.047 Uiso 0.9 1 calc R U P A 1
C10A C 0.2758(3) 0.5557(3) 0.7562(4) 0.0294(11) Uani 0.9 1 d . . P A 1
H16A H 0.2884 0.6007 0.7155 0.044 Uiso 0.9 1 calc R U P A 1
H17A H 0.3100 0.5682 0.8139 0.044 Uiso 0.9 1 calc R U P A 1
H18A H 0.2950 0.4995 0.7364 0.044 Uiso 0.9 1 calc R U P A 1
C11A C 0.0682(4) 0.8337(3) 0.6442(4) 0.0222(13) Uani 0.9 1 d . . P A 1
H19A H 0.0432 0.8915 0.6546 0.027 Uiso 0.9 1 calc R U P A 1
H20A H 0.1139 0.8400 0.6044 0.027 Uiso 0.9 1 calc R U P A 1
C12A C 0.1123(3) 0.7932(3) 0.7290(3) 0.0224(10) Uani 0.9 1 d . . P A 1
H21A H 0.1685 0.8256 0.7535 0.027 Uiso 0.9 1 calc R U P A 1
H22A H 0.0690 0.7944 0.7715 0.027 Uiso 0.9 1 calc R U P A 1
C13A C 0.2146(3) 0.5661(3) 0.3086(3) 0.0179(9) Uani 0.9 1 d . . P A 1
C14A C 0.2480(3) 0.6569(3) 0.2878(3) 0.0168(9) Uani 0.9 1 d . . P A 1
H23A H 0.2060 0.6832 0.2380 0.020 Uiso 0.9 1 calc R U P A 1
C15A C 0.3467(3) 0.6528(3) 0.2692(3) 0.0193(10) Uani 0.9 1 d . . P A 1
C16A C 0.2256(4) 0.5010(3) 0.2379(3) 0.0306(12) Uani 0.9 1 d . . P A 1
H24A H 0.2903 0.4985 0.2300 0.046 Uiso 0.9 1 calc R U P A 1
H25A H 0.2059 0.4438 0.2548 0.046 Uiso 0.9 1 calc R U P A 1
H26A H 0.1875 0.5186 0.1834 0.046 Uiso 0.9 1 calc R U P A 1
C17A C 0.1128(3) 0.5690(3) 0.3200(3) 0.0247(11) Uani 0.9 1 d . . P A 1
H27A H 0.1048 0.6107 0.3654 0.037 Uiso 0.9 1 calc R U P A 1
H28A H 0.0751 0.5864 0.2653 0.037 Uiso 0.9 1 calc R U P A 1
H29A H 0.0935 0.5116 0.3367 0.037 Uiso 0.9 1 calc R U P A 1
C18A C 0.5070(3) 0.7195(3) 0.5919(3) 0.0199(10) Uani 0.9 1 d . . P A 1
C19A C 0.4198(3) 0.7752(3) 0.5674(3) 0.0189(9) Uani 0.9 1 d . . P A 1
H30A H 0.4294 0.8346 0.5923 0.023 Uiso 0.9 1 calc R U P A 1
C20A C 0.3366(4) 0.7317(3) 0.5974(4) 0.0187(11) Uani 0.9 1 d . . P A 1
C21A C 0.5221(4) 0.6986(3) 0.6889(3) 0.0258(11) Uani 0.9 1 d . . P A 1
H31A H 0.4684 0.6675 0.7032 0.039 Uiso 0.9 1 calc R U P A 1
H32A H 0.5771 0.6625 0.7033 0.039 Uiso 0.9 1 calc R U P A 1
H33A H 0.5304 0.7523 0.7223 0.039 Uiso 0.9 1 calc R U P A 1
C22A C 0.5916(4) 0.7680(4) 0.5711(4) 0.0318(12) Uani 0.9 1 d . . P A 1
H34A H 0.5829 0.7818 0.5091 0.048 Uiso 0.9 1 calc R U P A 1
H35A H 0.5996 0.8215 0.6050 0.048 Uiso 0.9 1 calc R U P A 1
H36A H 0.6464 0.7316 0.5859 0.048 Uiso 0.9 1 calc R U P A 1
C23A C 0.2750(3) 0.8041(3) 0.3519(3) 0.0208(10) Uani 0.9 1 d . . P A 1
H37A H 0.2179 0.8366 0.3307 0.025 Uiso 0.9 1 calc R U P A 1
H38A H 0.3171 0.8094 0.3086 0.025 Uiso 0.9 1 calc R U P A 1
C24A C 0.3202(3) 0.8390(3) 0.4386(3) 0.0227(10) Uani 0.9 1 d . . P A 1
H39A H 0.3443 0.8979 0.4319 0.027 Uiso 0.9 1 calc R U P A 1
H40A H 0.2753 0.8415 0.4796 0.027 Uiso 0.9 1 calc R U P A 1
O10A O 0.4798(3) 0.4870(3) 0.6880(3) 0.0379(11) Uani 0.9 1 d . . P B 1
O11A O 0.5269(4) 0.5595(3) 0.8645(3) 0.0674(15) Uani 0.9 1 d . . P C 1
O12A O 0.3802(9) 0.5072(7) 0.9732(7) 0.086(4) Uani 0.5 1 d . . P D 1
O13A O -0.0358(9) 0.4701(9) 0.9621(9) 0.228(6) Uiso 0.9 1 d . . P E 1
O12C O 0.3209(14) 0.5229(11) 1.0353(10) 0.153(7) Uani 0.5 1 d . . P F 3
Cd1B Cd 0.4117(3) 0.5167(3) 0.4003(3) 0.0403(9) Uani 0.1 1 d . . P G -2
Co1B Co 0.5743(4) 0.6573(4) 0.3065(4) 0.0223(13) Uani 0.1 1 d . . P G -2
Co2B Co 0.2522(5) 0.6593(4) 0.4911(4) 0.0249(14) Uani 0.1 1 d . . P G -2
S1B S 0.5017(11) 0.5275(10) 0.2802(10) 0.028(4) Uiso 0.1 1 d . . P G -2
S2B S 0.7084(10) 0.6203(9) 0.3907(9) 0.037(3) Uiso 0.1 1 d . . P G -2
S3B S 0.3165(8) 0.5305(7) 0.5222(7) 0.022(2) Uiso 0.1 1 d . . P G -2
S4B S 0.1188(9) 0.6180(8) 0.4051(8) 0.030(3) Uiso 0.1 1 d . . P G -2
O1B O 0.631(2) 0.649(2) 0.206(2) 0.031(5) Uiso 0.1 1 d . . P G -2
O2B O 0.587(2) 0.635(2) 0.060(2) 0.031(5) Uiso 0.1 1 d . . P G -2
O3B O 0.514(3) 0.674(2) 0.409(2) 0.043(9) Uiso 0.1 1 d . . P G -2
O4B O 0.519(3) 0.763(3) 0.517(3) 0.060(12) Uiso 0.1 1 d . . P G -2
O5B O 0.185(3) 0.654(2) 0.593(2) 0.041(9) Uiso 0.1 1 d . . P G -2
O6B O 0.240(3) 0.642(2) 0.738(2) 0.040(9) Uiso 0.1 1 d . . P G -2
O7B O 0.307(2) 0.6700(18) 0.3870(19) 0.019(6) Uiso 0.1 1 d . . P G -2
O8B O 0.297(3) 0.755(2) 0.270(2) 0.041(9) Uiso 0.1 1 d . . P G -2
N1B N 0.473(3) 0.703(2) 0.223(3) 0.029(5) Uiso 0.1 1 d D . P G -2
H1B H 0.4148 0.6997 0.2483 0.034 Uiso 0.1 1 calc R U P G -2
N2B N 0.616(3) 0.774(2) 0.327(2) 0.029(5) Uiso 0.1 1 d D . P G -2
H2B H 0.6701 0.7860 0.2968 0.034 Uiso 0.1 1 calc R U P G -2
N3B N 0.353(3) 0.713(3) 0.571(3) 0.025(12) Uiso 0.1 1 d . . P G -2
H3B H 0.4109 0.7081 0.5459 0.030 Uiso 0.1 1 calc R U P G -2
N4B N 0.206(3) 0.777(3) 0.460(3) 0.035(10) Uiso 0.1 1 d . . P G -2
H4B H 0.1496 0.7930 0.4841 0.042 Uiso 0.1 1 calc R U P G -2
C1B C 0.439(4) 0.548(3) 0.166(3) 0.036(12) Uiso 0.1 1 d . . P G -2
C2B C 0.466(3) 0.648(3) 0.150(3) 0.031(5) Uiso 0.1 1 d . . P G -2
H5B H 0.4276 0.6738 0.0981 0.037 Uiso 0.1 1 calc R U P G -2
C3B C 0.575(6) 0.640(4) 0.138(5) 0.031(5) Uiso 0.1 1 d . . P G -2
C4B C 0.439(3) 0.483(3) 0.097(3) 0.015(8) Uiso 0.1 1 d . . P G -2
H6B H 0.4205 0.4267 0.1177 0.022 Uiso 0.1 1 calc R U P G -2
H7B H 0.3948 0.5003 0.0459 0.022 Uiso 0.1 1 calc R U P G -2
H8B H 0.5005 0.4787 0.0813 0.022 Uiso 0.1 1 calc R U P G -2
C5B C 0.330(3) 0.554(3) 0.180(3) 0.032(11) Uiso 0.1 1 d . . P G -2
H9B H 0.3245 0.5960 0.2260 0.049 Uiso 0.1 1 calc R U P G -2
H10B H 0.2921 0.5715 0.1262 0.049 Uiso 0.1 1 calc R U P G -2
H11B H 0.3100 0.4969 0.1978 0.049 Uiso 0.1 1 calc R U P G -2
C6B C 0.729(3) 0.723(3) 0.459(3) 0.027(10) Uiso 0.1 1 d . . P G -2
C7B C 0.643(4) 0.780(3) 0.423(3) 0.035(11) Uiso 0.1 1 d . . P G -2
H12B H 0.6522 0.8416 0.4433 0.042 Uiso 0.1 1 calc R U P G -2
C8B C 0.558(3) 0.739(3) 0.453(3) 0.024(9) Uiso 0.1 1 d . . P G -2
C9B C 0.810(4) 0.764(4) 0.449(4) 0.045(15) Uiso 0.1 1 d . . P G -2
H13B H 0.8093 0.7768 0.3871 0.068 Uiso 0.1 1 calc R U P G -2
H14B H 0.8152 0.8179 0.4819 0.068 Uiso 0.1 1 calc R U P G -2
H15B H 0.8623 0.7265 0.4698 0.068 Uiso 0.1 1 calc R U P G -2
C10B C 0.726(4) 0.703(4) 0.543(4) 0.052(15) Uiso 0.1 1 d . . P G -2
H16B H 0.6680 0.6741 0.5474 0.079 Uiso 0.1 1 calc R U P G -2
H17B H 0.7778 0.6652 0.5649 0.079 Uiso 0.1 1 calc R U P G -2
H18B H 0.7307 0.7566 0.5771 0.079 Uiso 0.1 1 calc R U P G -2
C11B C 0.497(3) 0.796(2) 0.210(3) 0.029(5) Uiso 0.1 1 d D . P G -2
H19B H 0.4406 0.8278 0.1850 0.034 Uiso 0.1 1 calc R U P G -2
H20B H 0.5412 0.7995 0.1684 0.034 Uiso 0.1 1 calc R U P G -2
C12B C 0.540(4) 0.837(3) 0.298(4) 0.029(5) Uiso 0.1 1 d D . P G -2
H21B H 0.5633 0.8954 0.2900 0.034 Uiso 0.1 1 calc R U P G -2
H22B H 0.4949 0.8386 0.3389 0.034 Uiso 0.1 1 calc R U P G -2
C13B C 0.396(4) 0.561(3) 0.625(3) 0.037(12) Uiso 0.1 1 d . . P G -2
C14B C 0.359(4) 0.660(4) 0.645(4) 0.042(13) Uiso 0.1 1 d . . P G -2
H23B H 0.3986 0.6866 0.6965 0.050 Uiso 0.1 1 calc R U P G -2
C15B C 0.264(3) 0.645(2) 0.662(2) 0.013(7) Uiso 0.1 1 d . . P G -2
C16B C 0.376(4) 0.499(4) 0.689(4) 0.052(15) Uiso 0.1 1 d . . P G -2
H24B H 0.3107 0.5020 0.6930 0.078 Uiso 0.1 1 calc R U P G -2
H25B H 0.3919 0.4413 0.6706 0.078 Uiso 0.1 1 calc R U P G -2
H26B H 0.4129 0.5129 0.7450 0.078 Uiso 0.1 1 calc R U P G -2
C17B C 0.494(4) 0.549(4) 0.628(4) 0.057(17) Uiso 0.1 1 d . . P G -2
H27B H 0.5157 0.5879 0.5863 0.086 Uiso 0.1 1 calc R U P G -2
H28B H 0.5261 0.5603 0.6861 0.086 Uiso 0.1 1 calc R U P G -2
H29B H 0.5050 0.4887 0.6117 0.086 Uiso 0.1 1 calc R U P G -2
C18B C 0.099(3) 0.716(3) 0.333(3) 0.023(9) Uiso 0.1 1 d . . P G -2
C19B C 0.192(3) 0.772(3) 0.365(3) 0.028(10) Uiso 0.1 1 d . . P G -2
H30B H 0.1836 0.8321 0.3409 0.033 Uiso 0.1 1 calc R U P G -2
C20B C 0.269(3) 0.741(4) 0.350(3) 0.016(12) Uiso 0.1 1 d . . P G -2
C21B C 0.027(5) 0.760(4) 0.367(4) 0.054(16) Uiso 0.1 1 d . . P G -2
H31B H 0.0432 0.7636 0.4304 0.081 Uiso 0.1 1 calc R U P G -2
H32B H 0.0192 0.8177 0.3423 0.081 Uiso 0.1 1 calc R U P G -2
H33B H -0.0305 0.7271 0.3523 0.081 Uiso 0.1 1 calc R U P G -2
C22B C 0.085(4) 0.705(4) 0.239(3) 0.039(12) Uiso 0.1 1 d . . P G -2
H34B H 0.1386 0.6746 0.2231 0.059 Uiso 0.1 1 calc R U P G -2
H35B H 0.0295 0.6709 0.2209 0.059 Uiso 0.1 1 calc R U P G -2
H36B H 0.0791 0.7615 0.2110 0.059 Uiso 0.1 1 calc R U P G -2
C23B C 0.338(4) 0.794(4) 0.588(4) 0.042(13) Uiso 0.1 1 d . . P G -2
H37B H 0.3971 0.8232 0.6109 0.050 Uiso 0.1 1 calc R U P G -2
H38B H 0.2959 0.7992 0.6309 0.050 Uiso 0.1 1 calc R U P G -2
C24B C 0.295(3) 0.833(3) 0.500(3) 0.027(10) Uiso 0.1 1 d . . P G -2
H39B H 0.3408 0.8320 0.4592 0.033 Uiso 0.1 1 calc R U P G -2
H40B H 0.2772 0.8935 0.5075 0.033 Uiso 0.1 1 calc R U P G -2
O9B O 0.294(2) 0.422(2) 0.347(2) 0.039(8) Uiso 0.1 1 d . . P G -2
O10B O -0.0693(19) 0.5731(18) 0.5148(18) 0.015(6) Uiso 0.1 1 d . . P H -2
O11B O 0.129(2) 0.483(2) 0.239(2) 0.033(8) Uiso 0.1 1 d . . P I -2
O12B O -0.0157(17) 0.5166(15) 0.6670(16) 0.008(5) Uiso 0.1 1 d . . P J -2

loop_
_atom_site_aniso_label
_atom_site_aniso_U_11
_atom_site_aniso_U_22
_atom_site_aniso_U_33
_atom_site_aniso_U_23
_atom_site_aniso_U_13
_atom_site_aniso_U_12
Cd1A 0.0239(2) 0.0438(2) 0.01636(19) 0.00309(16) 0.00646(14) 0.00161(17)
Co1A 0.0135(3) 0.0147(3) 0.0139(3) -0.0008(2) 0.0016(2) -0.0004(2)
Co2A 0.0117(3) 0.0143(3) 0.0133(3) 0.0006(2) 0.0021(2) -0.0002(2)
S1A 0.0337(8) 0.0330(7) 0.0292(7) 0.0126(6) -0.0132(6) -0.0166(6)
S2A 0.0179(6) 0.0150(5) 0.0190(6) 0.0009(4) 0.0050(4) 0.0003(4)
S3A 0.0170(6) 0.0150(5) 0.0168(5) 0.0001(4) 0.0028(4) -0.0004(4)
S4A 0.0188(6) 0.0268(6) 0.0193(6) -0.0020(5) -0.0015(5) 0.0059(5)
O1A 0.0167(17) 0.0215(16) 0.0192(16) 0.0009(13) 0.0054(13) 0.0037(13)
O2A 0.0252(19) 0.0299(18) 0.0254(19) 0.0057(15) 0.0117(15) 0.0041(15)
O3A 0.0214(18) 0.0218(16) 0.0170(16) 0.0040(13) 0.0054(13) -0.0001(13)
O4A 0.035(2) 0.039(2) 0.0175(18) 0.0046(15) 0.0089(15) 0.0144(17)
O5A 0.0149(16) 0.0208(16) 0.0178(16) 0.0028(13) 0.0042(13) -0.0017(13)
O6A 0.029(2) 0.038(2) 0.0192(18) 0.0025(15) 0.0083(15) -0.0093(16)
O7A 0.0118(16) 0.0259(17) 0.0106(16) -0.0029(13) -0.0006(13) -0.0034(13)
O8A 0.0249(19) 0.0316(19) 0.0245(19) -0.0110(15) 0.0098(15) -0.0065(15)
O9A 0.028(2) 0.047(2) 0.033(2) 0.0080(19) 0.0024(17) 0.0016(18)
N1A 0.0160(19) 0.0187(18) 0.018(2) -0.0025(15) 0.0025(15) 0.0015(15)
N2A 0.017(2) 0.0182(19) 0.0169(19) -0.0018(15) 0.0029(15) 0.0005(15)
N3A 0.015(2) 0.011(2) 0.020(2) 0.0043(17) 0.0009(17) -0.0022(17)
N4A 0.0146(19) 0.0172(18) 0.0180(19) -0.0003(15) 0.0043(15) -0.0050(15)
C1A 0.016(2) 0.030(3) 0.018(2) 0.0057(19) 0.0013(18) -0.0020(19)
C2A 0.018(2) 0.016(2) 0.023(2) 0.0035(18) 0.0066(19) 0.0018(18)
C3A 0.014(2) 0.022(2) 0.017(2) -0.0002(18) 0.0009(18) -0.0002(18)
C4A 0.028(3) 0.028(3) 0.017(2) -0.0013(19) 0.002(2) 0.004(2)
C5A 0.016(3) 0.066(4) 0.033(3) -0.009(3) 0.004(2) 0.004(3)
C6A 0.015(2) 0.024(2) 0.016(2) -0.0001(18) 0.0012(17) 0.0051(18)
C7A 0.020(2) 0.022(2) 0.020(2) -0.0007(18) -0.0013(19) 0.0009(19)
C8A 0.022(3) 0.019(3) 0.020(2) -0.004(2) 0.0043(19) 0.003(2)
C9A 0.043(3) 0.033(3) 0.018(3) 0.011(2) 0.008(2) 0.010(2)
C10A 0.021(3) 0.034(3) 0.032(3) 0.001(2) 0.001(2) 0.003(2)
C11A 0.024(3) 0.013(3) 0.029(3) -0.006(3) 0.004(2) -0.002(3)
C12A 0.028(3) 0.015(2) 0.024(3) -0.0030(19) 0.002(2) 0.000(2)
C13A 0.014(2) 0.024(2) 0.015(2) -0.0008(18) 0.0009(17) -0.0059(18)
C14A 0.016(2) 0.020(2) 0.013(2) 0.0038(17) -0.0007(17) -0.0005(18)
C15A 0.020(2) 0.021(2) 0.017(2) 0.0034(18) 0.0053(18) -0.0023(19)
C16A 0.042(3) 0.027(3) 0.023(3) -0.005(2) 0.004(2) -0.009(2)
C17A 0.019(3) 0.025(2) 0.030(3) 0.003(2) 0.001(2) -0.006(2)
C18A 0.021(2) 0.025(2) 0.013(2) -0.0027(18) 0.0008(18) -0.0040(19)
C19A 0.018(2) 0.018(2) 0.021(2) -0.0037(18) 0.0046(18) -0.0055(18)
C20A 0.020(3) 0.017(3) 0.020(3) 0.000(2) 0.005(2) 0.003(2)
C21A 0.027(3) 0.030(3) 0.019(2) -0.001(2) 0.001(2) -0.004(2)
C22A 0.019(3) 0.044(3) 0.032(3) 0.003(2) 0.002(2) -0.007(2)
C23A 0.018(2) 0.014(2) 0.030(3) 0.0072(19) 0.003(2) 0.0007(18)
C24A 0.026(3) 0.015(2) 0.028(3) 0.0027(19) 0.007(2) 0.0025(19)
O10A 0.036(3) 0.037(2) 0.039(3) 0.003(2) 0.001(2) 0.011(2)
O11A 0.111(5) 0.046(3) 0.043(3) 0.000(2) 0.008(3) -0.007(3)
O12A 0.145(11) 0.059(6) 0.053(6) -0.004(5) 0.015(7) 0.002(7)
O12C 0.22(2) 0.139(14) 0.091(11) 0.004(10) 0.017(12) -0.040(13)
Cd1B 0.038(2) 0.061(3) 0.0264(19) -0.0037(18) 0.0203(16) -0.0006(19)
Co1B 0.019(3) 0.025(3) 0.026(3) -0.001(2) 0.016(3) -0.001(2)
Co2B 0.034(4) 0.014(3) 0.033(4) 0.002(3) 0.023(3) 0.002(3)

loop_
_atom_type_symbol
_atom_type_description
_atom_type_scat_dispersion_real
_atom_type_scat_dispersion_imag
_atom_type_scat_source
Co Co 0.3494 0.9721 'International Tables Vol C Tables 4.2.6.8 and 6.1.1.4'
S S 0.1246 0.1234 'International Tables Vol C Tables 4.2.6.8 and 6.1.1.4'
O O 0.0106 0.0060 'International Tables Vol C Tables 4.2.6.8 and 6.1.1.4'
Cd Cd -0.8075 1.2024 'International Tables Vol C Tables 4.2.6.8 and 6.1.1.4'
C C 0.0033 0.0016 'International Tables Vol C Tables 4.2.6.8 and 6.1.1.4'
N N 0.0061 0.0033 'International Tables Vol C Tables 4.2.6.8 and 6.1.1.4'
H H 0.0000 0.0000 'International Tables Vol C Tables 4.2.6.8 and 6.1.1.4'

loop_
_geom_angle_atom_site_label_1
_geom_angle_atom_site_label_2
_geom_angle_atom_site_label_3
_geom_angle
_geom_angle_site_symmetry_3
O9A Cd1A S2A 104.93(10) .
O9A Cd1A S3A 80.33(10) .
S2A Cd1A S3A 172.93(4) .
O9A Cd1A S1A 91.09(11) 3_566
S2A Cd1A S1A 91.21(4) 3_566
S3A Cd1A S1A 93.44(4) 3_566
O3A Co1A O1A 176.52(14) .
O3A Co1A N1A 93.85(15) .
O1A Co1A N1A 83.62(15) .
O3A Co1A N2A 82.53(15) .
O1A Co1A N2A 94.94(15) .
N1A Co1A N2A 87.29(16) .
O3A Co1A S2A 90.29(10) .
O1A Co1A S2A 91.95(10) .
N1A Co1A S2A 172.17(12) .
N2A Co1A S2A 86.65(11) .
O3A Co1A S1A 91.65(11) .
O1A Co1A S1A 90.53(11) .
N1A Co1A S1A 85.26(12) .
N2A Co1A S1A 170.22(12) .
S2A Co1A S1A 101.29(5) .
O7A Co2A O5A 176.69(13) .
O7A Co2A N4A 83.65(14) .
O5A Co2A N4A 95.15(14) .
O7A Co2A N3A 94.69(16) .
O5A Co2A N3A 82.16(16) .
N4A Co2A N3A 86.73(17) .
O7A Co2A S3A 91.46(10) .
O5A Co2A S3A 89.32(10) .
N4A Co2A S3A 171.09(12) .
N3A Co2A S3A 86.25(14) .
O7A Co2A S4A 89.36(10) .
O5A Co2A S4A 93.65(10) .
N4A Co2A S4A 86.66(12) .
N3A Co2A S4A 171.83(15) .
S3A Co2A S4A 100.77(5) .
C1A S1A Co1A 97.08(16) .
C1A S1A Cd1A 115.53(16) 3_566
Co1A S1A Cd1A 143.22(7) 3_566
C6A S2A Co1A 96.87(15) .
C6A S2A Cd1A 113.15(15) .
Co1A S2A Cd1A 101.29(4) .
C13A S3A Co2A 97.01(14) .
C13A S3A Cd1A 110.73(15) .
Co2A S3A Cd1A 99.70(4) .
C18A S4A Co2A 95.98(15) .
C3A O1A Co1A 113.1(3) .
C8A O3A Co1A 112.9(4) .
C15A O5A Co2A 112.2(3) .
C20A O7A Co2A 113.1(3) .
C2A N1A C11A 113.4(4) .
C2A N1A Co1A 102.2(3) .
C11A N1A Co1A 108.4(3) .
C2A N1A H1A 110.9 .
C11A N1A H1A 110.9 .
Co1A N1A H1A 110.9 .
C12A N2A C7A 114.1(4) .
C12A N2A Co1A 107.4(3) .
C7A N2A Co1A 101.6(3) .
C12A N2A H2A 111.1 .
C7A N2A H2A 111.1 .
Co1A N2A H2A 111.1 .
C14A N3A C23A 114.3(4) .
C14A N3A Co2A 102.7(3) .
C23A N3A Co2A 107.9(3) .
C14A N3A H3A 110.6 .
C23A N3A H3A 110.6 .
Co2A N3A H3A 110.6 .
C19A N4A C24A 113.8(3) .
C19A N4A Co2A 101.9(3) .
C24A N4A Co2A 109.2(3) .
C19A N4A H4A 110.5 .
C24A N4A H4A 110.5 .
Co2A N4A H4A 110.5 .
C4A C1A C5A 109.0(4) .
C4A C1A C2A 111.5(4) .
C5A C1A C2A 109.9(4) .
C4A C1A S1A 111.8(3) .
C5A C1A S1A 108.6(4) .
C2A C1A S1A 106.1(3) .
N1A C2A C3A 105.1(4) .
N1A C2A C1A 109.7(3) .
C3A C2A C1A 109.8(4) .
N1A C2A H5A 110.7 .
C3A C2A H5A 110.7 .
C1A C2A H5A 110.7 .
O2A C3A O1A 125.1(4) .
O2A C3A C2A 121.7(4) .
O1A C3A C2A 113.2(4) .
C1A C4A H6A 109.5 .
C1A C4A H7A 109.5 .
H6A C4A H7A 109.5 .
C1A C4A H8A 109.5 .
H6A C4A H8A 109.5 .
H7A C4A H8A 109.5 .
C1A C5A H9A 109.5 .
C1A C5A H10A 109.5 .
H9A C5A H10A 109.5 .
C1A C5A H11A 109.5 .
H9A C5A H11A 109.5 .
H10A C5A H11A 109.5 .
C9A C6A C10A 109.3(4) .
C9A C6A C7A 111.6(4) .
C10A C6A C7A 111.5(4) .
C9A C6A S2A 107.0(3) .
C10A C6A S2A 111.5(3) .
C7A C6A S2A 105.7(3) .
N2A C7A C8A 105.1(4) .
N2A C7A C6A 108.8(4) .
C8A C7A C6A 111.0(4) .
N2A C7A H12A 110.6 .
C8A C7A H12A 110.6 .
C6A C7A H12A 110.6 .
O4A C8A O3A 123.9(6) .
O4A C8A C7A 122.1(5) .
O3A C8A C7A 114.1(5) .
C6A C9A H13A 109.5 .
C6A C9A H14A 109.5 .
H13A C9A H14A 109.5 .
C6A C9A H15A 109.5 .
H13A C9A H15A 109.5 .
H14A C9A H15A 109.5 .
C6A C10A H16A 109.5 .
C6A C10A H17A 109.5 .
H16A C10A H17A 109.5 .
C6A C10A H18A 109.5 .
H16A C10A H18A 109.5 .
H17A C10A H18A 109.5 .
N1A C11A C12A 106.4(4) .
N1A C11A H19A 110.5 .
C12A C11A H19A 110.5 .
N1A C11A H20A 110.5 .
C12A C11A H20A 110.5 .
H19A C11A H20A 108.6 .
N2A C12A C11A 107.6(4) .
N2A C12A H21A 110.2 .
C11A C12A H21A 110.2 .
N2A C12A H22A 110.2 .
C11A C12A H22A 110.2 .
H21A C12A H22A 108.5 .
C16A C13A C17A 108.7(4) .
C16A C13A C14A 112.2(4) .
C17A C13A C14A 110.3(4) .
C16A C13A S3A 108.3(3) .
C17A C13A S3A 111.3(3) .
C14A C13A S3A 106.0(3) .
N3A C14A C15A 104.7(4) .
N3A C14A C13A 108.7(4) .
C15A C14A C13A 110.3(4) .
N3A C14A H23A 111.0 .
C15A C14A H23A 111.0 .
C13A C14A H23A 111.0 .
O6A C15A O5A 124.1(4) .
O6A C15A C14A 120.9(4) .
O5A C15A C14A 115.0(4) .
C13A C16A H24A 109.5 .
C13A C16A H25A 109.5 .
H24A C16A H25A 109.5 .
C13A C16A H26A 109.5 .
H24A C16A H26A 109.5 .
H25A C16A H26A 109.5 .
C13A C17A H27A 109.5 .
C13A C17A H28A 109.5 .
H27A C17A H28A 109.5 .
C13A C17A H29A 109.5 .
H27A C17A H29A 109.5 .
H28A C17A H29A 109.5 .
C21A C18A C22A 108.5(4) .
C21A C18A C19A 110.4(4) .
C22A C18A C19A 110.2(4) .
C21A C18A S4A 110.4(3) .
C22A C18A S4A 110.0(3) .
C19A C18A S4A 107.3(3) .
N4A C19A C20A 105.1(4) .
N4A C19A C18A 108.4(4) .
C20A C19A C18A 110.6(4) .
N4A C19A H30A 110.9 .
C20A C19A H30A 110.9 .
C18A C19A H30A 110.9 .
O8A C20A O7A 124.4(5) .
O8A C20A C19A 122.6(5) .
O7A C20A C19A 113.0(5) .
C18A C21A H31A 109.5 .
C18A C21A H32A 109.5 .
H31A C21A H32A 109.5 .
C18A C21A H33A 109.5 .
H31A C21A H33A 109.5 .
H32A C21A H33A 109.5 .
C18A C22A H34A 109.5 .
C18A C22A H35A 109.5 .
H34A C22A H35A 109.5 .
C18A C22A H36A 109.5 .
H34A C22A H36A 109.5 .
H35A C22A H36A 109.5 .
N3A C23A C24A 106.7(4) .
N3A C23A H37A 110.4 .
C24A C23A H37A 110.4 .
N3A C23A H38A 110.4 .
C24A C23A H38A 110.4 .
H37A C23A H38A 108.6 .
N4A C24A C23A 106.5(4) .
N4A C24A H39A 110.4 .
C23A C24A H39A 110.4 .
N4A C24A H40A 110.4 .
C23A C24A H40A 110.4 .
H39A C24A H40A 108.6 .
O9B Cd1B S1B 103.2(10) .
O9B Cd1B S3B 81.6(9) .
S1B Cd1B S3B 171.3(5) .
O1B Co1B N2B 91.7(16) .
O1B Co1B N1B 82.2(16) .
N2B Co1B N1B 87.7(15) .
O1B Co1B O3B 176.4(15) .
N2B Co1B O3B 85.2(16) .
N1B Co1B O3B 95.8(16) .
O1B Co1B S2B 90.2(11) .
N2B Co1B S2B 85.1(12) .
N1B Co1B S2B 169.4(11) .
O3B Co1B S2B 91.4(12) .
O1B Co1B S1B 92.6(11) .
N2B Co1B S1B 171.0(12) .
N1B Co1B S1B 85.0(11) .
O3B Co1B S1B 90.2(12) .
S2B Co1B S1B 102.8(6) .
O7B Co2B N3B 97.4(17) .
O7B Co2B N4B 83.2(15) .
N3B Co2B N4B 87.7(19) .
O7B Co2B O5B 174.4(15) .
N3B Co2B O5B 85.9(18) .
N4B Co2B O5B 92.5(16) .
O7B Co2B S3B 92.5(10) .
N3B Co2B S3B 89.4(15) .
N4B Co2B S3B 174.5(13) .
O5B Co2B S3B 92.0(11) .
O7B Co2B S4B 87.8(10) .
N3B Co2B S4B 169.1(15) .
N4B Co2B S4B 83.4(13) .
O5B Co2B S4B 88.2(12) .
S3B Co2B S4B 100.0(5) .
C1B S1B Co1B 99.6(17) .
C1B S1B Cd1B 118.9(18) .
Co1B S1B Cd1B 102.4(6) .
C6B S2B Co1B 99.3(16) .
C13B S3B Co2B 98.4(17) .
C13B S3B Cd1B 108.4(17) .
Co2B S3B Cd1B 100.2(4) .
C18B S4B Co2B 99.5(15) .
C3B O1B Co1B 113(4) .
C8B O3B Co1B 106(3) .
C15B O5B Co2B 98(2) .
C20B O7B Co2B 104(3) .
C2B N1B C11B 117(4) .
C2B N1B Co1B 106(3) .
C11B N1B Co1B 106(3) .
C2B N1B H1B 109.4 .
C11B N1B H1B 109.4 .
Co1B N1B H1B 109.4 .
C12B N2B C7B 109(4) .
C12B N2B Co1B 111(3) .
C7B N2B Co1B 105(3) .
C12B N2B H2B 110.7 .
C7B N2B H2B 110.7 .
Co1B N2B H2B 110.7 .
C23B N3B C14B 113(5) .
C23B N3B Co2B 114(4) .
C14B N3B Co2B 103(4) .
C23B N3B H3B 109.0 .
C14B N3B H3B 109.0 .
Co2B N3B H3B 109.0 .
C19B N4B C24B 114(4) .
C19B N4B Co2B 101(3) .
C24B N4B Co2B 100(3) .
C19B N4B H4B 113.6 .
C24B N4B H4B 113.6 .
Co2B N4B H4B 113.6 .
C4B C1B C2B 121(4) .
C4B C1B C5B 104(4) .
C2B C1B C5B 104(4) .
C4B C1B S1B 121(4) .
C2B C1B S1B 102(3) .
C5B C1B S1B 103(3) .
N1B C2B C1B 116(4) .
N1B C2B C3B 101(4) .
C1B C2B C3B 102(4) .
N1B C2B H5B 112.2 .
C1B C2B H5B 112.2 .
C3B C2B H5B 112.2 .
O1B C3B O2B 130(7) .
O1B C3B C2B 115(6) .
O2B C3B C2B 114(6) .
C1B C4B H6B 109.5 .
C1B C4B H7B 109.5 .
H6B C4B H7B 109.5 .
C1B C4B H8B 109.5 .
H6B C4B H8B 109.5 .
H7B C4B H8B 109.5 .
C1B C5B H9B 109.5 .
C1B C5B H10B 109.5 .
H9B C5B H10B 109.5 .
C1B C5B H11B 109.5 .
H9B C5B H11B 109.5 .
H10B C5B H11B 109.5 .
C10B C6B C9B 112(5) .
C10B C6B C7B 109(5) .
C9B C6B C7B 111(4) .
C10B C6B S2B 109(4) .
C9B C6B S2B 113(4) .
C7B C6B S2B 103(3) .
N2B C7B C8B 100(4) .
N2B C7B C6B 113(4) .
C8B C7B C6B 108(4) .
N2B C7B H12B 111.9 .
C8B C7B H12B 111.9 .
C6B C7B H12B 111.9 .
O4B C8B O3B 112(4) .
O4B C8B C7B 127(4) .
O3B C8B C7B 121(4) .
C6B C9B H13B 109.5 .
C6B C9B H14B 109.5 .
H13B C9B H14B 109.5 .
C6B C9B H15B 109.5 .
H13B C9B H15B 109.5 .
H14B C9B H15B 109.5 .
C6B C10B H16B 109.5 .
C6B C10B H17B 109.5 .
H16B C10B H17B 109.5 .
C6B C10B H18B 109.5 .
H16B C10B H18B 109.5 .
H17B C10B H18B 109.5 .
N1B C11B C12B 110(4) .
N1B C11B H19B 109.7 .
C12B C11B H19B 109.7 .
N1B C11B H20B 109.7 .
C12B C11B H20B 109.7 .
H19B C11B H20B 108.2 .
N2B C12B C11B 101(3) .
N2B C12B H21B 111.6 .
C11B C12B H21B 111.6 .
N2B C12B H22B 111.6 .
C11B C12B H22B 111.6 .
H21B C12B H22B 109.4 .
C16B C13B C17B 102(5) .
C16B C13B C14B 112(5) .
C17B C13B C14B 118(5) .
C16B C13B S3B 104(4) .
C17B C13B S3B 118(4) .
C14B C13B S3B 102(3) .
N3B C14B C15B 107(4) .
N3B C14B C13B 111(4) .
C15B C14B C13B 104(4) .
N3B C14B H23B 111.6 .
C15B C14B H23B 111.6 .
C13B C14B H23B 111.6 .
O6B C15B O5B 112(3) .
O6B C15B C14B 124(4) .
O5B C15B C14B 122(4) .
C13B C16B H24B 109.5 .
C13B C16B H25B 109.5 .
H24B C16B H25B 109.5 .
C13B C16B H26B 109.5 .
H24B C16B H26B 109.5 .
H25B C16B H26B 109.5 .
C13B C17B H27B 109.5 .
C13B C17B H28B 109.5 .
H27B C17B H28B 109.5 .
C13B C17B H29B 109.5 .
H27B C17B H29B 109.5 .
H28B C17B H29B 109.5 .
C21B C18B C22B 116(5) .
C21B C18B C19B 105(4) .
C22B C18B C19B 110(4) .
C21B C18B S4B 102(4) .
C22B C18B S4B 119(3) .
C19B C18B S4B 101(3) .
C20B C19B N4B 102(4) .
C20B C19B C18B 117(4) .
N4B C19B C18B 109(4) .
C20B C19B H30B 109.3 .
N4B C19B H30B 109.3 .
C18B C19B H30B 109.3 .
C19B C20B O7B 123(5) .
C19B C20B O8B 120(5) .
O7B C20B O8B 111(4) .
C18B C21B H31B 109.5 .
C18B C21B H32B 109.5 .
H31B C21B H32B 109.5 .
C18B C21B H33B 109.5 .
H31B C21B H33B 109.5 .
H32B C21B H33B 109.5 .
C18B C22B H34B 109.5 .
C18B C22B H35B 109.5 .
H34B C22B H35B 109.5 .
C18B C22B H36B 109.5 .
H34B C22B H36B 109.5 .
H35B C22B H36B 109.5 .
N3B C23B C24B 105(5) .
N3B C23B H37B 110.8 .
C24B C23B H37B 110.8 .
N3B C23B H38B 110.8 .
C24B C23B H38B 110.8 .
H37B C23B H38B 108.9 .
C23B C24B N4B 109(4) .
C23B C24B H39B 109.8 .
N4B C24B H39B 109.8 .
C23B C24B H40B 109.8 .
N4B C24B H40B 109.8 .
H39B C24B H40B 108.2 .

loop_
_geom_bond_atom_site_label_1
_geom_bond_atom_site_label_2
_geom_bond_distance
_geom_bond_site_symmetry_2
Cd1A O9A 2.402(4) .
Cd1A S2A 2.5025(12) .
Cd1A S3A 2.5147(12) .
Cd1A S1A 2.7461(14) 3_566
Co1A O3A 1.922(3) .
Co1A O1A 1.922(3) .
Co1A N1A 1.943(4) .
Co1A N2A 1.958(4) .
Co1A S2A 2.2515(12) .
Co1A S1A 2.2583(14) .
Co2A O7A 1.919(3) .
Co2A O5A 1.935(3) .
Co2A N4A 1.943(4) .
Co2A N3A 1.959(4) .
Co2A S3A 2.2563(12) .
Co2A S4A 2.2577(13) .
S1A C1A 1.866(5) .
S1A Cd1A 2.7461(14) 3_566
S2A C6A 1.877(5) .
S3A C13A 1.864(5) .
S4A C18A 1.859(5) .
O1A C3A 1.297(5) .
O2A C3A 1.219(5) .
O3A C8A 1.292(6) .
O4A C8A 1.235(7) .
O5A C15A 1.289(6) .
O6A C15A 1.239(5) .
O7A C20A 1.298(6) .
O8A C20A 1.213(7) .
N1A C2A 1.485(6) .
N1A C11A 1.492(7) .
N1A H1A 1.0000 .
N2A C12A 1.481(6) .
N2A C7A 1.491(6) .
N2A H2A 1.0000 .
N3A C14A 1.470(6) .
N3A C23A 1.502(6) .
N3A H3A 1.0000 .
N4A C19A 1.485(6) .
N4A C24A 1.496(6) .
N4A H4A 1.0000 .
C1A C4A 1.525(6) .
C1A C5A 1.534(7) .
C1A C2A 1.546(6) .
C2A C3A 1.531(6) .
C2A H5A 1.0000 .
C4A H6A 0.9800 .
C4A H7A 0.9800 .
C4A H8A 0.9800 .
C5A H9A 0.9800 .
C5A H10A 0.9800 .
C5A H11A 0.9800 .
C6A C9A 1.536(6) .
C6A C10A 1.539(7) .
C6A C7A 1.544(6) .
C7A C8A 1.518(8) .
C7A H12A 1.0000 .
C9A H13A 0.9800 .
C9A H14A 0.9800 .
C9A H15A 0.9800 .
C10A H16A 0.9800 .
C10A H17A 0.9800 .
C10A H18A 0.9800 .
C11A C12A 1.515(8) .
C11A H19A 0.9900 .
C11A H20A 0.9900 .
C12A H21A 0.9900 .
C12A H22A 0.9900 .
C13A C16A 1.522(7) .
C13A C17A 1.537(6) .
C13A C14A 1.540(6) .
C14A C15A 1.526(6) .
C14A H23A 1.0000 .
C16A H24A 0.9800 .
C16A H25A 0.9800 .
C16A H26A 0.9800 .
C17A H27A 0.9800 .
C17A H28A 0.9800 .
C17A H29A 0.9800 .
C18A C21A 1.530(6) .
C18A C22A 1.531(7) .
C18A C19A 1.543(7) .
C19A C20A 1.533(7) .
C19A H30A 1.0000 .
C21A H31A 0.9800 .
C21A H32A 0.9800 .
C21A H33A 0.9800 .
C22A H34A 0.9800 .
C22A H35A 0.9800 .
C22A H36A 0.9800 .
C23A C24A 1.510(7) .
C23A H37A 0.9900 .
C23A H38A 0.9900 .
C24A H39A 0.9900 .
C24A H40A 0.9900 .
O13A O13A 1.72(2) 3_567
Cd1B O9B 2.33(4) .
Cd1B S1B 2.466(17) .
Cd1B S3B 2.543(11) .
Co1B O1B 1.90(3) .
Co1B N2B 1.92(4) .
Co1B N1B 1.95(4) .
Co1B O3B 1.97(4) .
Co1B S2B 2.264(15) .
Co1B S1B 2.282(17) .
Co2B O7B 1.93(3) .
Co2B N3B 1.96(5) .
Co2B N4B 1.98(4) .
Co2B O5B 2.01(4) .
Co2B S3B 2.227(12) .
Co2B S4B 2.287(15) .
S1B C1B 1.90(5) .
S2B C6B 1.91(5) .
S3B C13B 1.90(5) .
S4B C18B 1.89(5) .
O1B C3B 1.25(9) .
O2B C3B 1.26(8) .
O3B C8B 1.33(6) .
O4B C8B 1.28(6) .
O5B C15B 1.46(5) .
O6B C15B 1.30(5) .
O7B C20B 1.32(6) .
O8B C20B 1.39(6) .
N1B C2B 1.41(6) .
N1B C11B 1.50(2) .
N1B H1B 1.0000 .
N2B C12B 1.50(2) .
N2B C7B 1.50(6) .
N2B H2B 1.0000 .
N3B C23B 1.30(7) .
N3B C14B 1.41(7) .
N3B H3B 1.0000 .
N4B C19B 1.45(6) .
N4B C24B 1.61(6) .
N4B H4B 1.0000 .
C1B C4B 1.47(6) .
C1B C2B 1.63(7) .
C1B C5B 1.65(7) .
C2B C3B 1.64(9) .
C2B H5B 1.0000 .
C4B H6B 0.9800 .
C4B H7B 0.9800 .
C4B H8B 0.9800 .
C5B H9B 0.9800 .
C5B H10B 0.9800 .
C5B H11B 0.9800 .
C6B C10B 1.35(7) .
C6B C9B 1.38(7) .
C6B C7B 1.57(7) .
C7B C8B 1.55(7) .
C7B H12B 1.0000 .
C9B H13B 0.9800 .
C9B H14B 0.9800 .
C9B H15B 0.9800 .
C10B H16B 0.9800 .
C10B H17B 0.9800 .
C10B H18B 0.9800 .
C11B C12B 1.55(2) .
C11B H19B 0.9900 .
C11B H20B 0.9900 .
C12B H21B 0.9900 .
C12B H22B 0.9900 .
C13B C16B 1.43(8) .
C13B C17B 1.44(8) .
C13B C14B 1.66(7) .
C14B C15B 1.48(7) .
C14B H23B 1.0000 .
C16B H24B 0.9800 .
C16B H25B 0.9800 .
C16B H26B 0.9800 .
C17B H27B 0.9800 .
C17B H28B 0.9800 .
C17B H29B 0.9800 .
C18B C21B 1.42(8) .
C18B C22B 1.45(7) .
C18B C19B 1.63(6) .
C19B C20B 1.30(7) .
C19B H30B 1.0000 .
C21B H31B 0.9800 .
C21B H32B 0.9800 .
C21B H33B 0.9800 .
C22B H34B 0.9800 .
C22B H35B 0.9800 .
C22B H36B 0.9800 .
C23B C24B 1.55(7) .
C23B H37B 0.9900 .
C23B H38B 0.9900 .
C24B H39B 0.9900 .
C24B H40B 0.9900 .

loop_
_geom_hbond_atom_site_label_D
_geom_hbond_atom_site_label_H
_geom_hbond_atom_site_label_A
_geom_hbond_distance_DH
_geom_hbond_distance_HA
_geom_hbond_distance_DA
_geom_hbond_angle_DHA
_geom_hbond_site_symmetry_A
N1A H1A O6A 1.00 1.89 2.813(5) 151.7 4_576
N2A H2A O8A 1.00 1.94 2.851(5) 150.9 .
N3A H3A O2A 1.00 1.95 2.823(5) 144.7 .
N4A H4A O4A 1.00 2.00 2.897(5) 148.7 4_675
C5A H9A O6A 0.98 2.46 3.366(7) 154.3 4_576
C9A H13A O4A 0.98 2.63 3.178(6) 115.3 .
C10A H16A O8A 0.98 2.53 3.452(6) 156.3 .
C16A H24A O6A 0.98 2.60 3.153(6) 115.7 .
C17A H27A O2A 0.98 2.56 3.449(6) 150.7 .
C17A H29A S1A 0.98 2.78 3.665(5) 150.1 3_566
C22A H34A O4A 0.98 2.60 3.510(7) 154.0 4_675

loop_
_geom_torsion_atom_site_label_1
_geom_torsion_atom_site_label_2
_geom_torsion_atom_site_label_3
_geom_torsion_atom_site_label_4
_geom_torsion
_geom_torsion_site_symmetry_1
Co1A S1A C1A C4A 125.0(3) .
Cd1A S1A C1A C4A -37.5(4) 3_566
Co1A S1A C1A C5A -114.7(3) .
Cd1A S1A C1A C5A 82.8(4) 3_566
Co1A S1A C1A C2A 3.3(3) .
Cd1A S1A C1A C2A -159.2(2) 3_566
C11A N1A C2A C3A 67.9(5) .
Co1A N1A C2A C3A -48.6(3) .
C11A N1A C2A C1A -174.1(4) .
Co1A N1A C2A C1A 69.5(4) .
C4A C1A C2A N1A -166.1(4) .
C5A C1A C2A N1A 72.9(5) .
S1A C1A C2A N1A -44.3(4) .
C4A C1A C2A C3A -51.1(5) .
C5A C1A C2A C3A -172.0(4) .
S1A C1A C2A C3A 70.7(4) .
Co1A O1A C3A O2A 175.9(4) .
Co1A O1A C3A C2A -4.8(5) .
N1A C2A C3A O2A -144.0(4) .
C1A C2A C3A O2A 98.1(5) .
N1A C2A C3A O1A 36.7(5) .
C1A C2A C3A O1A -81.2(5) .
Co1A S2A C6A C9A 128.3(3) .
Cd1A S2A C6A C9A -126.3(3) .
Co1A S2A C6A C10A -112.2(3) .
Cd1A S2A C6A C10A -6.8(4) .
Co1A S2A C6A C7A 9.2(3) .
Cd1A S2A C6A C7A 114.6(3) .
C12A N2A C7A C8A 66.7(5) .
Co1A N2A C7A C8A -48.5(4) .
C12A N2A C7A C6A -174.3(4) .
Co1A N2A C7A C6A 70.4(4) .
C9A C6A C7A N2A -165.9(4) .
C10A C6A C7A N2A 71.5(5) .
S2A C6A C7A N2A -49.9(4) .
C9A C6A C7A C8A -50.8(5) .
C10A C6A C7A C8A -173.3(4) .
S2A C6A C7A C8A 65.3(4) .
Co1A O3A C8A O4A -179.0(4) .
Co1A O3A C8A C7A 0.7(5) .
N2A C7A C8A O4A -147.0(4) .
C6A C7A C8A O4A 95.6(5) .
N2A C7A C8A O3A 33.3(5) .
C6A C7A C8A O3A -84.1(5) .
C2A N1A C11A C12A -151.7(4) .
Co1A N1A C11A C12A -39.0(5) .
C7A N2A C12A C11A -152.0(4) .
Co1A N2A C12A C11A -40.2(4) .
N1A C11A C12A N2A 52.2(5) .
Co2A S3A C13A C16A 131.0(3) .
Cd1A S3A C13A C16A -125.8(3) .
Co2A S3A C13A C17A -109.6(3) .
Cd1A S3A C13A C17A -6.4(4) .
Co2A S3A C13A C14A 10.4(3) .
Cd1A S3A C13A C14A 113.6(3) .
C23A N3A C14A C15A 68.6(4) .
Co2A N3A C14A C15A -48.0(4) .
C23A N3A C14A C13A -173.6(4) .
Co2A N3A C14A C13A 69.8(4) .
C16A C13A C14A N3A -168.4(4) .
C17A C13A C14A N3A 70.3(5) .
S3A C13A C14A N3A -50.4(4) .
C16A C13A C14A C15A -54.1(5) .
C17A C13A C14A C15A -175.4(4) .
S3A C13A C14A C15A 63.9(4) .
Co2A O5A C15A O6A -176.1(4) .
Co2A O5A C15A C14A 1.4(5) .
N3A C14A C15A O6A -150.1(4) .
C13A C14A C15A O6A 93.2(5) .
N3A C14A C15A O5A 32.3(5) .
C13A C14A C15A O5A -84.4(5) .
Co2A S4A C18A C21A 127.9(3) .
Co2A S4A C18A C22A -112.3(3) .
Co2A S4A C18A C19A 7.6(3) .
C24A N4A C19A C20A 68.6(5) .
Co2A N4A C19A C20A -48.9(4) .
C24A N4A C19A C18A -173.2(4) .
Co2A N4A C19A C18A 69.4(3) .
C21A C18A C19A N4A -168.4(4) .
C22A C18A C19A N4A 71.8(5) .
S4A C18A C19A N4A -48.0(4) .
C21A C18A C19A C20A -53.7(5) .
C22A C18A C19A C20A -173.5(4) .
S4A C18A C19A C20A 66.7(4) .
Co2A O7A C20A O8A 174.9(4) .
Co2A O7A C20A C19A -4.8(5) .
N4A C19A C20A O8A -142.7(5) .
C18A C19A C20A O8A 100.6(5) .
N4A C19A C20A O7A 37.0(5) .
C18A C19A C20A O7A -79.7(5) .
C14A N3A C23A C24A -154.3(4) .
Co2A N3A C23A C24A -40.7(4) .
C19A N4A C24A C23A -152.1(4) .
Co2A N4A C24A C23A -38.9(4) .
N3A C23A C24A N4A 51.8(5) .
N2B Co1B O1B C3B -115(4) .
N1B Co1B O1B C3B -27(4) .
S2B Co1B O1B C3B 160(4) .
S1B Co1B O1B C3B 57(4) .
Co1B S1B C1B C4B 135(4) .
Cd1B S1B C1B C4B -115(4) .
Co1B S1B C1B C2B -3(3) .
Cd1B S1B C1B C2B 107(3) .
Co1B S1B C1B C5B -110(3) .
Cd1B S1B C1B C5B 0(4) .
C11B N1B C2B C1B -179(4) .
Co1B N1B C2B C1B 64(4) .
C11B N1B C2B C3B 71(5) .
Co1B N1B C2B C3B -46(4) .
C4B C1B C2B N1B -174(4) .
C5B C1B C2B N1B 70(5) .
S1B C1B C2B N1B -36(5) .
C4B C1B C2B C3B -65(6) .
C5B C1B C2B C3B 179(4) .
S1B C1B C2B C3B 72(4) .
Co1B O1B C3B O2B 178(6) .
Co1B O1B C3B C2B 6(6) .
N1B C2B C3B O1B 28(6) .
C1B C2B C3B O1B -92(6) .
N1B C2B C3B O2B -145(5) .
C1B C2B C3B O2B 95(6) .
C12B N2B C7B C8B 71(5) .
Co1B N2B C7B C8B -48(4) .
C12B N2B C7B C6B -175(5) .
Co1B N2B C7B C6B 66(4) .
C10B C6B C7B N2B -155(5) .
C9B C6B C7B N2B 82(6) .
S2B C6B C7B N2B -39(4) .
C10B C6B C7B C8B -46(6) .
C9B C6B C7B C8B -169(5) .
S2B C6B C7B C8B 70(4) .
Co1B O3B C8B O4B 173(3) .
Co1B O3B C8B C7B -4(5) .
N2B C7B C8B O4B -141(5) .
C6B C7B C8B O4B 101(6) .
N2B C7B C8B O3B 35(5) .
C6B C7B C8B O3B -83(5) .
C2B N1B C11B C12B -157(4) .
Co1B N1B C11B C12B -40(4) .
C7B N2B C12B C11B -158(4) .
Co1B N2B C12B C11B -43(5) .
N1B C11B C12B N2B 54(6) .
Co2B S3B C13B C16B 127(4) .
Cd1B S3B C13B C16B -129(4) .
Co2B S3B C13B C17B -121(4) .
Cd1B S3B C13B C17B -17(5) .
Co2B S3B C13B C14B 11(3) .
Cd1B S3B C13B C14B 115(3) .
C23B N3B C14B C15B 78(6) .
Co2B N3B C14B C15B -45(4) .
C23B N3B C14B C13B -170(5) .
Co2B N3B C14B C13B 67(5) .
C16B C13B C14B N3B -162(5) .
C17B C13B C14B N3B 81(7) .
S3B C13B C14B N3B -50(5) .
C16B C13B C14B C15B -47(6) .
C17B C13B C14B C15B -165(5) .
S3B C13B C14B C15B 64(4) .
Co2B O5B C15B O6B 178(3) .
Co2B O5B C15B C14B 13(4) .
N3B C14B C15B O6B -142(4) .
C13B C14B C15B O6B 101(5) .
N3B C14B C15B O5B 22(6) .
C13B C14B C15B O5B -95(5) .
Co2B S4B C18B C21B -104(4) .
Co2B S4B C18B C22B 126(4) .
Co2B S4B C18B C19B 5(3) .
C24B N4B C19B C20B 56(5) .
Co2B N4B C19B C20B -50(4) .
C24B N4B C19B C18B -179(3) .
Co2B N4B C19B C18B 75(4) .
C21B C18B C19B C20B 173(5) .
C22B C18B C19B C20B -60(6) .
S4B C18B C19B C20B 67(5) .
C21B C18B C19B N4B 57(5) .
C22B C18B C19B N4B -176(4) .
S4B C18B C19B N4B -49(4) .
N4B C19B C20B O7B 52(6) .
C18B C19B C20B O7B -67(6) .
N4B C19B C20B O8B -156(5) .
C18B C19B C20B O8B 85(6) .
Co2B O7B C20B C19B -22(6) .
Co2B O7B C20B O8B -176(3) .
C14B N3B C23B C24B -158(5) .
Co2B N3B C23B C24B -41(5) .
N3B C23B C24B N4B 55(6) .
C19B N4B C24B C23B -147(4) .
Co2B N4B C24B C23B -40(4) .
